data_1561071
loop_
_publ_author_name
'Yadav, Priyanka'
'Patel, Vatsa'
'Ballabh, Amar'

_publ_section_title
;
 Role of S&#x2026;O non-bonded interaction in controlling supramolecular
 assemblies in a new series of 2-aminobenzothiazole based organic salts/
 co-crystals
;
_journal_name_full 'Journal of Solid State Chemistry'
_journal_page_first 231
_journal_page_last 238
_journal_paper_doi 10.1016/j.jssc.2018.04.015
_journal_volume 263
_journal_year 2018
_chemical_formula_moiety 'C7 H7 N2 S, C5 H3 O3'
_chemical_formula_sum 'C12 H10 N2 O3 S'
_chemical_formula_weight 262.28
_space_group_crystal_system monoclinic
_space_group_IT_number 14
_space_group_name_Hall '-P 2ybc'
_space_group_name_H-M_alt 'P 1 21/c 1'
_atom_sites_solution_hydrogens mixed
_atom_sites_solution_primary iterative
_cell_angle_alpha 90
_cell_angle_beta 108.683(5)
_cell_angle_gamma 90
_cell_formula_units_Z 4
_cell_length_a 9.8055(5)
_cell_length_b 10.7184(6)
_cell_length_c 12.0255(6)
_cell_measurement_reflns_used 2398
_cell_measurement_temperature 293
_cell_measurement_theta_max 28.6400
_cell_measurement_theta_min 4.0470
_cell_volume 1197.27(11)
_computing_cell_refinement
;
CrysAlisPro, Agilent Technologies,
Version 1.171.36.28 (release 01-02-2013 CrysAlis171 .NET)
(compiled Feb  1 2013,16:14:44)
;
_computing_data_collection
;
CrysAlisPro, Agilent Technologies,
Version 1.171.36.28 (release 01-02-2013 CrysAlis171 .NET)
(compiled Feb  1 2013,16:14:44)
;
_computing_data_reduction
;
CrysAlisPro, Agilent Technologies,
Version 1.171.36.28 (release 01-02-2013 CrysAlis171 .NET)
(compiled Feb  1 2013,16:14:44)
;
_computing_molecular_graphics 'Olex2 (Dolomanov et al., 2009)'
_computing_publication_material 'Olex2 (Dolomanov et al., 2009)'
_computing_structure_refinement 'ShelXL (Sheldrick, 2015)'
_computing_structure_solution
;
Superflip (Palatinus & Chapuis, 2007;Palatinus & van der Lee, 2008;
Palatinus et al., 2012)
;
_diffrn_ambient_temperature 293
_diffrn_detector 'CCD plate'
_diffrn_detector_area_resol_mean 8.0851
_diffrn_detector_type Eos
_diffrn_measured_fraction_theta_full 0.994
_diffrn_measured_fraction_theta_max 0.995
_diffrn_measurement_details
;
#__ type_ start__ end____ width___ exp.time_
  1 omega  -41.00   61.00   1.0000    1.0000
omega____ theta____ kappa____ phi______ frames
    -       19.1232  -19.0000 -120.0000 102

#__ type_ start__ end____ width___ exp.time_
  2 omega   -3.00   24.00   1.0000    1.0000
omega____ theta____ kappa____ phi______ frames
    -      -19.8263  -99.0000 -150.0000 27

#__ type_ start__ end____ width___ exp.time_
  3 omega  -31.00   38.00   1.0000    1.0000
omega____ theta____ kappa____ phi______ frames
    -      -19.8263   57.0000  120.0000 69

#__ type_ start__ end____ width___ exp.time_
  4 omega  -95.00  -62.00   1.0000    1.0000
omega____ theta____ kappa____ phi______ frames
    -      -19.8263  178.0000   90.0000 33
;
_diffrn_measurement_device 'four-circle diffractometer'
_diffrn_measurement_device_type 'Xcalibur, Eos, Gemini'
_diffrn_measurement_method '\w scans'
_diffrn_orient_matrix_UB_11 0.0163323000
_diffrn_orient_matrix_UB_12 0.0644089000
_diffrn_orient_matrix_UB_13 0.0093352000
_diffrn_orient_matrix_UB_21 0.0746049000
_diffrn_orient_matrix_UB_22 -0.0141048000
_diffrn_orient_matrix_UB_23 0.0183962000
_diffrn_orient_matrix_UB_31 0.0000200000
_diffrn_orient_matrix_UB_32 0.0058288000
_diffrn_orient_matrix_UB_33 -0.0587258000
_diffrn_radiation_collimation 0.8
_diffrn_radiation_monochromator graphite
_diffrn_radiation_probe x-ray
_diffrn_radiation_type MoK\a
_diffrn_radiation_wavelength 0.71073
_diffrn_radiation_xray_symbol Mo
_diffrn_reflns_av_R_equivalents 0.0234
_diffrn_reflns_av_unetI/netI 0.0348
_diffrn_reflns_Laue_measured_fraction_full 0.994
_diffrn_reflns_Laue_measured_fraction_max 0.995
_diffrn_reflns_limit_h_max 12
_diffrn_reflns_limit_h_min -12
_diffrn_reflns_limit_k_max 13
_diffrn_reflns_limit_k_min -11
_diffrn_reflns_limit_l_max 14
_diffrn_reflns_limit_l_min -14
_diffrn_reflns_number 4576
_diffrn_reflns_point_group_measured_fraction_full 0.994
_diffrn_reflns_point_group_measured_fraction_max 0.995
_diffrn_reflns_theta_full 25.242
_diffrn_reflns_theta_max 26.000
_diffrn_reflns_theta_min 3.547
_diffrn_source 'fine-focus sealed X-ray tube'
_diffrn_source_target Mo
_diffrn_source_type 'Enhance (Mo) X-ray source'
_exptl_absorpt_coefficient_mu 0.272
_exptl_absorpt_correction_T_max 1.00000
_exptl_absorpt_correction_T_min 0.92585
_exptl_absorpt_correction_type multi-scan
_exptl_absorpt_process_details
;
CrysAlisPro, Agilent Technologies,
Version 1.171.36.28 (release 01-02-2013 CrysAlis171 .NET)
(compiled Feb  1 2013,16:14:44)
Empirical absorption correction using spherical harmonics,
 implemented in SCALE3 ABSPACK scaling algorithm.
;
_exptl_crystal_colour 'clear white'
_exptl_crystal_colour_lustre clear
_exptl_crystal_colour_primary white
_exptl_crystal_density_diffrn 1.455
_exptl_crystal_description needle
_exptl_crystal_F_000 544
_exptl_crystal_size_max 0.33
_exptl_crystal_size_mid 0.21
_exptl_crystal_size_min 0.18
_refine_diff_density_max 0.223
_refine_diff_density_min -0.176
_refine_diff_density_rms 0.040
_refine_ls_extinction_coef .
_refine_ls_extinction_method none
_refine_ls_goodness_of_fit_ref 0.965
_refine_ls_hydrogen_treatment mixed
_refine_ls_matrix_type full
_refine_ls_number_parameters 167
_refine_ls_number_reflns 2342
_refine_ls_number_restraints 0
_refine_ls_restrained_S_all 0.965
_refine_ls_R_factor_all 0.0497
_refine_ls_R_factor_gt 0.0398
_refine_ls_shift/su_max 0.000
_refine_ls_shift/su_mean 0.000
_refine_ls_structure_factor_coef Fsqd
_refine_ls_weighting_details 'w=1/[\s^2^(Fo^2^)+(0.0484P)^2^+0.5479P] where P=(Fo^2^+2Fc^2^)/3'
_refine_ls_weighting_scheme calc
_refine_ls_wR_factor_gt 0.0965
_refine_ls_wR_factor_ref 0.1041
_reflns_Friedel_coverage 0.000
_reflns_Friedel_fraction_full .
_reflns_Friedel_fraction_max .
_reflns_number_gt 1965
_reflns_number_total 2342
_reflns_threshold_expression 'I > 2\s(I)'
_cod_data_source_file JSSC-2018-263-231.cif
_cod_data_source_block BTzA2
_cod_depositor_comments
;
The following automatic conversions were performed:

data item '_diffrn_radiation_probe' value 'X-ray' was changed to
'x-ray' in accordance with the built-in table derived from the CIF
Core dictionary named 'cif_core.dic' version 2.4.5 last updated on
2014-11-21.

Automatic conversion script
Id: cif_fix_values 8369 2020-08-20 11:38:08Z andrius 
;
_cod_original_cell_volume 1197.28(12)
_cod_database_code 1561071
_chemical_oxdiff_formula 'C H N O S'
_shelx_space_group_comment
;
The symmetry employed for this shelxl refinement is uniquely defined
by the following loop, which should always be used as a source of
symmetry information in preference to the above space-group names.
They are only intended as comments.
;
_reflns_odcompleteness_completeness 99.42
_reflns_odcompleteness_iscentric 1
_reflns_odcompleteness_theta 26.32
_olex2_refinement_description
;
1. Fixed Uiso
 At 1.2 times of:
  All C(H) groups, All N(H,H) groups
2.a Aromatic/amide H refined with riding coordinates:
 C4(H4), C5(H5), C6(H6), C7(H7), C13(H13), C14(H14), C15(H15)
2.b X=CH2 refined with riding coordinates:
 N10(H10A,H10B)
;

loop_
_space_group_symop_operation_xyz
'x, y, z'
'-x, y+1/2, -z+1/2'
'-x, -y, -z'
'x, -y-1/2, z-1/2'

loop_
_atom_site_label
_atom_site_type_symbol
_atom_site_fract_x
_atom_site_fract_y
_atom_site_fract_z
_atom_site_U_iso_or_equiv
_atom_site_adp_type
_atom_site_occupancy
_atom_site_site_symmetry_order
_atom_site_calc_flag
_atom_site_refinement_flags_posn
_atom_site_refinement_flags_adp
_atom_site_refinement_flags_occupancy
_atom_site_disorder_assembly
_atom_site_disorder_group
S2 S 0.41776(5) 0.55816(5) 0.73938(4) 0.04180(18) Uani 1 1 d . . . . .
N9 N 0.50848(17) 0.68005(16) 0.59362(13) 0.0372(4) Uani 1 1 d . . . . .
N10 N 0.64602(19) 0.71084(18) 0.78874(13) 0.0464(4) Uani 1 1 d . . . . .
H10A H 0.7032 0.7606 0.7691 0.056 Uiso 1 1 calc R . . . .
H10B H 0.6600 0.6946 0.8616 0.056 Uiso 1 1 calc R . . . .
C1 C 0.5379(2) 0.66002(19) 0.70794(15) 0.0361(4) Uani 1 1 d . . . . .
C3 C 0.32470(19) 0.54284(19) 0.58889(15) 0.0354(4) Uani 1 1 d . . . . .
C4 C 0.2023(2) 0.4732(2) 0.53520(17) 0.0435(5) Uani 1 1 d . . . . .
H4 H 0.1593 0.4252 0.5792 0.052 Uiso 1 1 calc R . . . .
C5 C 0.1463(2) 0.4771(2) 0.41457(18) 0.0494(5) Uani 1 1 d . . . . .
H5 H 0.0647 0.4304 0.3764 0.059 Uiso 1 1 calc R . . . .
C6 C 0.2097(2) 0.5494(2) 0.34961(17) 0.0500(6) Uani 1 1 d . . . . .
H6 H 0.1693 0.5510 0.2683 0.060 Uiso 1 1 calc R . . . .
C7 C 0.3314(2) 0.6191(2) 0.40246(16) 0.0443(5) Uani 1 1 d . . . . .
H7 H 0.3737 0.6672 0.3581 0.053 Uiso 1 1 calc R . . . .
C8 C 0.38855(19) 0.61540(18) 0.52361(15) 0.0346(4) Uani 1 1 d . . . . .
O11 O 0.91666(16) 0.08513(16) 0.64465(14) 0.0589(5) Uani 1 1 d . . . . .
O17 O 0.79952(16) -0.12211(15) 0.70464(11) 0.0508(4) Uani 1 1 d . . . . .
O18 O 0.66447(16) -0.15459(15) 0.51863(11) 0.0474(4) Uani 1 1 d . . . . .
C12 C 0.81566(19) 0.01883(19) 0.56103(16) 0.0368(4) Uani 1 1 d . . . . .
C13 C 0.7904(3) 0.0738(2) 0.45623(19) 0.0527(6) Uani 1 1 d . . . . .
H13 H 0.7249 0.0481 0.3853 0.063 Uiso 1 1 calc R . . . .
C14 C 0.8827(3) 0.1786(2) 0.4744(2) 0.0628(7) Uani 1 1 d . . . . .
H14 H 0.8911 0.2342 0.4176 0.075 Uiso 1 1 calc R . . . .
C15 C 0.9550(3) 0.1821(2) 0.5882(3) 0.0656(7) Uani 1 1 d . . . . .
H15 H 1.0226 0.2426 0.6245 0.079 Uiso 1 1 calc R . . . .
C16 C 0.7570(2) -0.09437(19) 0.59854(16) 0.0370(4) Uani 1 1 d . . . . .
H9 H 0.563(3) 0.734(3) 0.568(2) 0.061(7) Uiso 1 1 d . . . . .

loop_
_atom_site_aniso_label
_atom_site_aniso_U_11
_atom_site_aniso_U_22
_atom_site_aniso_U_33
_atom_site_aniso_U_23
_atom_site_aniso_U_13
_atom_site_aniso_U_12
S2 0.0468(3) 0.0500(3) 0.0290(3) 0.0052(2) 0.0127(2) -0.0073(2)
N9 0.0420(9) 0.0420(10) 0.0288(8) 0.0027(7) 0.0130(7) -0.0050(8)
N10 0.0541(10) 0.0544(11) 0.0283(8) 0.0011(8) 0.0097(7) -0.0146(9)
C1 0.0415(10) 0.0383(11) 0.0290(9) 0.0016(8) 0.0118(8) 0.0006(9)
C3 0.0365(9) 0.0405(11) 0.0295(9) 0.0030(8) 0.0107(7) 0.0026(9)
C4 0.0411(10) 0.0470(12) 0.0410(11) 0.0068(9) 0.0114(8) -0.0045(10)
C5 0.0420(11) 0.0571(14) 0.0431(11) -0.0036(10) 0.0051(9) -0.0069(10)
C6 0.0493(12) 0.0683(16) 0.0294(10) -0.0022(10) 0.0082(9) -0.0009(11)
C7 0.0473(11) 0.0567(14) 0.0313(10) 0.0035(9) 0.0160(8) 0.0009(10)
C8 0.0361(9) 0.0372(11) 0.0313(9) 0.0010(8) 0.0118(8) 0.0010(8)
O11 0.0507(9) 0.0583(11) 0.0569(10) -0.0006(8) 0.0020(7) -0.0142(8)
O17 0.0584(9) 0.0601(10) 0.0306(7) 0.0051(7) 0.0096(6) -0.0104(8)
O18 0.0616(9) 0.0521(9) 0.0297(7) -0.0037(6) 0.0166(6) -0.0183(8)
C12 0.0366(10) 0.0386(11) 0.0355(10) -0.0039(8) 0.0123(8) -0.0004(9)
C13 0.0691(14) 0.0496(13) 0.0415(12) 0.0029(10) 0.0208(10) -0.0078(12)
C14 0.0741(16) 0.0454(14) 0.0790(18) 0.0128(13) 0.0385(14) -0.0018(13)
C15 0.0507(13) 0.0463(14) 0.097(2) -0.0003(14) 0.0203(13) -0.0112(12)
C16 0.0398(10) 0.0434(11) 0.0307(10) -0.0022(8) 0.0154(8) 0.0010(9)

loop_
_atom_type_symbol
_atom_type_description
_atom_type_scat_dispersion_real
_atom_type_scat_dispersion_imag
_atom_type_scat_source
C C 0.0033 0.0016 'International Tables Vol C Tables 4.2.6.8 and 6.1.1.4'
H H 0.0000 0.0000 'International Tables Vol C Tables 4.2.6.8 and 6.1.1.4'
N N 0.0061 0.0033 'International Tables Vol C Tables 4.2.6.8 and 6.1.1.4'
O O 0.0106 0.0060 'International Tables Vol C Tables 4.2.6.8 and 6.1.1.4'
S S 0.1246 0.1234 'International Tables Vol C Tables 4.2.6.8 and 6.1.1.4'

loop_
_geom_angle_atom_site_label_1
_geom_angle_atom_site_label_2
_geom_angle_atom_site_label_3
_geom_angle
_geom_angle_site_symmetry_1
_geom_angle_site_symmetry_3
C1 S2 C3 89.95(9) . .
C1 N9 C8 113.99(16) . .
N9 C1 S2 112.95(14) . .
N10 C1 S2 123.15(14) . .
N10 C1 N9 123.90(18) . .
C4 C3 S2 128.19(15) . .
C4 C3 C8 121.24(17) . .
C8 C3 S2 110.55(14) . .
C5 C4 C3 117.95(19) . .
C4 C5 C6 120.8(2) . .
C7 C6 C5 121.57(18) . .
C6 C7 C8 117.93(19) . .
C3 C8 N9 112.55(16) . .
C7 C8 N9 126.95(17) . .
C7 C8 C3 120.49(18) . .
C15 O11 C12 106.40(18) . .
O11 C12 C16 117.76(17) . .
C13 C12 O11 109.63(19) . .
C13 C12 C16 132.61(19) . .
C12 C13 C14 106.7(2) . .
C15 C14 C13 106.7(2) . .
C14 C15 O11 110.6(2) . .
O17 C16 O18 125.42(19) . .
O17 C16 C12 118.34(18) . .
O18 C16 C12 116.24(16) . .

loop_
_geom_bond_atom_site_label_1
_geom_bond_atom_site_label_2
_geom_bond_distance
_geom_bond_site_symmetry_2
S2 C1 1.734(2) .
S2 C3 1.7541(18) .
N9 C1 1.329(2) .
N9 C8 1.392(2) .
N10 C1 1.306(2) .
C3 C4 1.385(3) .
C3 C8 1.388(3) .
C4 C5 1.377(3) .
C5 C6 1.382(3) .
C6 C7 1.379(3) .
C7 C8 1.384(3) .
O11 C12 1.363(2) .
O11 C15 1.359(3) .
O17 C16 1.245(2) .
O18 C16 1.267(2) .
C12 C13 1.341(3) .
C12 C16 1.474(3) .
C13 C14 1.415(3) .
C14 C15 1.325(4) .
